data_1518741
loop_
_publ_author_name
'Collins, Mary S.'
'Choi, Robert Y.'
'Zakharov, Lev N.'
'Watson, Lori A.'
'Hay, Benjamin P.'
'Johnson, Darren W.'

_publ_section_title
;
 Self-assembled trinuclear arsenic and antimony macrobicycles
;
_journal_issue 4
_journal_name_full 'Chem. Sci.'
_journal_page_first 2444
_journal_paper_doi 10.1039/C4SC04042B
_journal_volume 6
_journal_year 2015
_chemical_formula_sum 'C30 H42 As3 Cl3 S6'
_chemical_formula_weight 926.11
_chemical_name_systematic
; 
 ? 
;
_space_group_IT_number 148
_symmetry_cell_setting hexagonal
_symmetry_space_group_name_Hall '-R 3'
_symmetry_space_group_name_H-M 'R -3 :H'
_atom_sites_solution_hydrogens geom
_atom_sites_solution_primary direct
_atom_sites_solution_secondary difmap
_audit_creation_method SHELXTL
_audit_update_record
;
2014-12-30 deposited with the CCDC.
2015-02-03 downloaded from the CCDC.
;
_cell_angle_alpha 90.00
_cell_angle_beta 90.00
_cell_angle_gamma 120.00
_cell_formula_units_Z 6
_cell_length_a 16.413(2)
_cell_length_b 16.413(2)
_cell_length_c 23.800(6)
_cell_measurement_reflns_used 2711
_cell_measurement_temperature 193(2)
_cell_measurement_theta_max 22.25
_cell_measurement_theta_min 2.23
_cell_volume 5552.4(17)
_computing_cell_refinement 'Bruker SMART'
_computing_data_collection 'Bruker SMART'
_computing_data_reduction 'Bruker SAINT'
_computing_molecular_graphics 'Bruker SHELXTL'
_computing_publication_material 'Bruker SHELXTL'
_computing_structure_refinement 'SHELXL-97 (Sheldrick, 2008)'
_computing_structure_solution 'SHELXS-97 (Sheldrick, 2008)'
_diffrn_ambient_temperature 193(2)
_diffrn_measured_fraction_theta_full 1.000
_diffrn_measured_fraction_theta_max 1.000
_diffrn_measurement_device_type 'CCD area detector'
_diffrn_measurement_method 'phi and omega scans'
_diffrn_radiation_monochromator graphite
_diffrn_radiation_source 'fine-focus sealed tube'
_diffrn_radiation_type MoK\a
_diffrn_radiation_wavelength 0.71073
_diffrn_reflns_av_R_equivalents 0.0451
_diffrn_reflns_av_sigmaI/netI 0.0317
_diffrn_reflns_limit_h_max 19
_diffrn_reflns_limit_h_min -17
_diffrn_reflns_limit_k_max 19
_diffrn_reflns_limit_k_min -19
_diffrn_reflns_limit_l_max 28
_diffrn_reflns_limit_l_min -28
_diffrn_reflns_number 13363
_diffrn_reflns_theta_full 25.00
_diffrn_reflns_theta_max 25.00
_diffrn_reflns_theta_min 1.67
_exptl_absorpt_coefficient_mu 3.270
_exptl_absorpt_correction_T_max 0.8280
_exptl_absorpt_correction_T_min 0.6575
_exptl_absorpt_correction_type multi-scan
_exptl_absorpt_process_details SADABS
_exptl_crystal_colour colorless
_exptl_crystal_density_diffrn 1.662
_exptl_crystal_density_method 'not measured'
_exptl_crystal_description block
_exptl_crystal_F_000 2808
_exptl_crystal_size_max 0.14
_exptl_crystal_size_mid 0.09
_exptl_crystal_size_min 0.06
_refine_diff_density_max 1.161
_refine_diff_density_min -1.095
_refine_diff_density_rms 0.144
_refine_ls_extinction_method none
_refine_ls_goodness_of_fit_ref 1.033
_refine_ls_hydrogen_treatment constr
_refine_ls_matrix_type full
_refine_ls_number_parameters 127
_refine_ls_number_reflns 2175
_refine_ls_number_restraints 0
_refine_ls_restrained_S_all 1.033
_refine_ls_R_factor_all 0.0731
_refine_ls_R_factor_gt 0.0671
_refine_ls_shift/su_max 0.001
_refine_ls_shift/su_mean 0.000
_refine_ls_structure_factor_coef Fsqd
_refine_ls_weighting_details 'calc w=1/[\s^2^(Fo^2^)+(0.1851P)^2^+9.1839P] where P=(Fo^2^+2Fc^2^)/3'
_refine_ls_weighting_scheme calc
_refine_ls_wR_factor_gt 0.2213
_refine_ls_wR_factor_ref 0.2290
_reflns_number_gt 1964
_reflns_number_total 2175
_reflns_threshold_expression >2sigma(I)
_cod_data_source_file c4sc04042b2.cif
_cod_data_source_block dwj112
_cod_depositor_comments
;
The following automatic conversions were performed:

'_symmetry_cell_setting' value 'Hexagonal' changed to 'hexagonal'
according to
/usr/data/users/saulius/crontab/automatic-downloads/rss-feeds/RSC/lib/dictionaries/cif_core.dic
dictionary named 'cif_core.dic' version 2.4.2 from 2011-04-26.

Automatic conversion script
Id: cif_fix_values 3008 2015-01-20 13:52:24Z robertas 

 Adding full bibliography for 1518738--1518743.cif.
;
_cod_original_cell_volume 5552.5(17)
_cod_original_sg_symbol_H-M R-3
_cod_database_code 1518741

loop_
_symmetry_equiv_pos_as_xyz
'x, y, z'
'-y, x-y, z'
'-x+y, -x, z'
'x+2/3, y+1/3, z+1/3'
'-y+2/3, x-y+1/3, z+1/3'
'-x+y+2/3, -x+1/3, z+1/3'
'x+1/3, y+2/3, z+2/3'
'-y+1/3, x-y+2/3, z+2/3'
'-x+y+1/3, -x+2/3, z+2/3'
'-x, -y, -z'
'y, -x+y, -z'
'x-y, x, -z'
'-x+2/3, -y+1/3, -z+1/3'
'y+2/3, -x+y+1/3, -z+1/3'
'x-y+2/3, x+1/3, -z+1/3'
'-x+1/3, -y+2/3, -z+2/3'
'y+1/3, -x+y+2/3, -z+2/3'
'x-y+1/3, x+2/3, -z+2/3'

loop_
_atom_site_label
_atom_site_type_symbol
_atom_site_fract_x
_atom_site_fract_y
_atom_site_fract_z
_atom_site_U_iso_or_equiv
_atom_site_adp_type
_atom_site_occupancy
_atom_site_symmetry_multiplicity
_atom_site_calc_flag
_atom_site_refinement_flags
As1 As 0.57691(5) 0.41037(6) 0.08700(3) 0.0338(4) Uani 1 1 d .
Cl1 Cl 0.65849(15) 0.56952(16) 0.08847(9) 0.0580(7) Uani 1 1 d .
S1 S 0.46689(11) 0.38091(12) 0.02347(8) 0.0292(5) Uani 1 1 d .
S2 S 0.46601(12) 0.38025(14) 0.15018(8) 0.0371(5) Uani 1 1 d .
C1 C 0.5237(5) 0.3876(4) -0.0445(3) 0.0264(14) Uani 1 1 d .
H1A H 0.4745 0.3467 -0.0716 0.032 Uiso 1 1 calc R
H1B H 0.5525 0.4530 -0.0586 0.032 Uiso 1 1 calc R
C2 C 0.5976(4) 0.3598(4) -0.0432(2) 0.0200(13) Uani 1 1 d .
C3 C 0.5702(4) 0.2634(4) -0.0429(3) 0.0233(14) Uani 1 1 d .
C4 C 0.4681(4) 0.1894(4) -0.0485(3) 0.0280(15) Uani 1 1 d .
H4A H 0.4287 0.2126 -0.0311 0.034 Uiso 1 1 calc R
H4B H 0.4565 0.1321 -0.0280 0.034 Uiso 1 1 calc R
C5 C 0.4390(5) 0.1641(5) -0.1102(3) 0.0399(18) Uani 1 1 d .
H5A H 0.3723 0.1160 -0.1122 0.060 Uiso 1 1 calc R
H5B H 0.4769 0.1398 -0.1274 0.060 Uiso 1 1 calc R
H5C H 0.4493 0.2204 -0.1306 0.060 Uiso 1 1 calc R
C6 C 0.5241(5) 0.3886(5) 0.2178(3) 0.0282(15) Uani 1 1 d .
H6A H 0.5534 0.4544 0.2312 0.034 Uiso 1 1 calc R
H6B H 0.4752 0.3488 0.2455 0.034 Uiso 1 1 calc R
C7 C 0.5984(4) 0.3601(4) 0.2176(3) 0.0232(13) Uani 1 1 d .
C8 C 0.6940(4) 0.4294(4) 0.2169(2) 0.0224(13) Uani 1 1 d .
C9 C 0.7237(5) 0.5337(5) 0.2217(3) 0.0317(16) Uani 1 1 d .
H9A H 0.7849 0.5718 0.2025 0.038 Uiso 1 1 calc R
H9B H 0.6767 0.5447 0.2024 0.038 Uiso 1 1 calc R
C10 C 0.7327(6) 0.5658(6) 0.2824(3) 0.0461(19) Uani 1 1 d .
H10A H 0.7517 0.6327 0.2834 0.069 Uiso 1 1 calc R
H10B H 0.7801 0.5562 0.3015 0.069 Uiso 1 1 calc R
H10C H 0.6719 0.5291 0.3014 0.069 Uiso 1 1 calc R

loop_
_atom_site_aniso_label
_atom_site_aniso_U_11
_atom_site_aniso_U_22
_atom_site_aniso_U_33
_atom_site_aniso_U_23
_atom_site_aniso_U_13
_atom_site_aniso_U_12
As1 0.0252(5) 0.0463(6) 0.0406(6) 0.0064(3) 0.0034(3) 0.0258(4)
Cl1 0.0407(12) 0.0493(13) 0.0536(13) 0.0053(10) -0.0149(9) -0.0002(10)
S1 0.0178(8) 0.0291(9) 0.0437(10) -0.0030(7) 0.0016(6) 0.0139(7)
S2 0.0238(9) 0.0499(12) 0.0457(11) 0.0044(8) 0.0028(7) 0.0245(8)
C1 0.024(3) 0.018(3) 0.041(4) 0.001(3) 0.001(3) 0.014(3)
C2 0.017(3) 0.017(3) 0.028(3) 0.000(2) 0.002(2) 0.010(2)
C3 0.015(3) 0.022(3) 0.031(3) 0.006(2) 0.003(2) 0.007(3)
C4 0.022(3) 0.015(3) 0.045(4) -0.002(3) -0.002(3) 0.008(3)
C5 0.022(3) 0.031(4) 0.062(5) -0.014(4) -0.015(3) 0.009(3)
C6 0.026(3) 0.025(3) 0.039(4) -0.004(3) 0.000(3) 0.016(3)
C7 0.021(3) 0.023(3) 0.027(3) 0.000(3) -0.001(2) 0.013(3)
C8 0.020(3) 0.020(3) 0.025(3) -0.004(2) -0.002(2) 0.008(2)
C9 0.029(4) 0.023(3) 0.047(4) -0.003(3) -0.002(3) 0.015(3)
C10 0.054(5) 0.037(4) 0.055(5) -0.012(4) -0.008(4) 0.029(4)

loop_
_atom_type_symbol
_atom_type_description
_atom_type_scat_dispersion_real
_atom_type_scat_dispersion_imag
_atom_type_scat_source
C C 0.0033 0.0016 'International Tables Vol C Tables 4.2.6.8 and 6.1.1.4'
H H 0.0000 0.0000 'International Tables Vol C Tables 4.2.6.8 and 6.1.1.4'
S S 0.1246 0.1234 'International Tables Vol C Tables 4.2.6.8 and 6.1.1.4'
Cl Cl 0.1484 0.1585 'International Tables Vol C Tables 4.2.6.8 and 6.1.1.4'
As As 0.0499 2.0058 'International Tables Vol C Tables 4.2.6.8 and 6.1.1.4'

loop_
_geom_angle_atom_site_label_1
_geom_angle_atom_site_label_2
_geom_angle_atom_site_label_3
_geom_angle
_geom_angle_site_symmetry_1
S1 As1 S2 85.73(7) .
S1 As1 Cl1 102.11(7) .
S2 As1 Cl1 101.12(9) .
C1 S1 As1 104.7(2) .
C6 S2 As1 103.8(2) .
C2 C1 S1 115.3(5) .
C2 C1 H1A 108.4 .
S1 C1 H1A 108.4 .
C2 C1 H1B 108.4 .
S1 C1 H1B 108.4 .
H1A C1 H1B 107.5 .
C3 C2 C3 121.1(6) 3_665
C3 C2 C1 119.6(5) 3_665
C3 C2 C1 119.3(5) .
C2 C3 C2 118.9(6) 2_655
C2 C3 C4 120.3(5) 2_655
C2 C3 C4 120.4(5) .
C3 C4 C5 111.9(6) .
C3 C4 H4A 109.2 .
C5 C4 H4A 109.2 .
C3 C4 H4B 109.2 .
C5 C4 H4B 109.2 .
H4A C4 H4B 107.9 .
C4 C5 H5A 109.5 .
C4 C5 H5B 109.5 .
H5A C5 H5B 109.5 .
C4 C5 H5C 109.5 .
H5A C5 H5C 109.5 .
H5B C5 H5C 109.5 .
C7 C6 S2 116.3(5) .
C7 C6 H6A 108.2 .
S2 C6 H6A 108.2 .
C7 C6 H6B 108.2 .
S2 C6 H6B 108.2 .
H6A C6 H6B 107.4 .
C8 C7 C8 121.0(6) 2_655
C8 C7 C6 119.1(5) 2_655
C8 C7 C6 119.9(5) .
C7 C8 C7 119.0(6) 3_665
C7 C8 C9 120.3(5) 3_665
C7 C8 C9 120.5(6) .
C10 C9 C8 112.3(6) .
C10 C9 H9A 109.1 .
C8 C9 H9A 109.1 .
C10 C9 H9B 109.1 .
C8 C9 H9B 109.1 .
H9A C9 H9B 107.9 .
C9 C10 H10A 109.5 .
C9 C10 H10B 109.5 .
H10A C10 H10B 109.5 .
C9 C10 H10C 109.5 .
H10A C10 H10C 109.5 .
H10B C10 H10C 109.5 .

loop_
_geom_bond_atom_site_label_1
_geom_bond_atom_site_label_2
_geom_bond_distance
_geom_bond_site_symmetry_2
As1 S1 2.2153(18) .
As1 S2 2.2177(19) .
As1 Cl1 2.263(2) .
S1 C1 1.842(7) .
S2 C6 1.841(7) .
C1 C2 1.496(8) .
C1 H1A 0.9900 .
C1 H1B 0.9900 .
C2 C3 1.407(8) 3_665
C2 C3 1.412(8) .
C3 C2 1.407(8) 2_655
C3 C4 1.506(8) .
C4 C5 1.536(10) .
C4 H4A 0.9900 .
C4 H4B 0.9900 .
C5 H5A 0.9800 .
C5 H5B 0.9800 .
C5 H5C 0.9800 .
C6 C7 1.508(8) .
C6 H6A 0.9900 .
C6 H6B 0.9900 .
C7 C8 1.397(9) 2_655
C7 C8 1.404(8) .
C8 C7 1.397(9) 3_665
C8 C9 1.531(8) .
C9 C10 1.519(10) .
C9 H9A 0.9900 .
C9 H9B 0.9900 .
C10 H10A 0.9800 .
C10 H10B 0.9800 .
C10 H10C 0.9800 .

loop_
_geom_torsion_atom_site_label_1
_geom_torsion_atom_site_label_2
_geom_torsion_atom_site_label_3
_geom_torsion_atom_site_label_4
_geom_torsion
_geom_torsion_site_symmetry_1
_geom_torsion_site_symmetry_4
S2 As1 S1 C1 -175.5(2) . .
Cl1 As1 S1 C1 84.0(2) . .
S1 As1 S2 C6 176.4(2) . .
Cl1 As1 S2 C6 -82.1(2) . .
As1 S1 C1 C2 30.6(5) . .
S1 C1 C2 C3 -101.6(6) . 3_665
S1 C1 C2 C3 79.1(7) . .
C3 C2 C3 C2 -1.0(12) 3_665 2_655
C1 C2 C3 C2 178.3(4) . 2_655
C3 C2 C3 C4 -174.4(4) 3_665 .
C1 C2 C3 C4 4.9(9) . .
C2 C3 C4 C5 -84.0(7) 2_655 .
C2 C3 C4 C5 89.3(7) . .
As1 S2 C6 C7 -31.8(5) . .
S2 C6 C7 C8 -77.0(7) . 2_655
S2 C6 C7 C8 101.6(6) . .
C8 C7 C8 C7 -2.4(13) 2_655 3_665
C6 C7 C8 C7 179.0(4) . 3_665
C8 C7 C8 C9 -175.8(4) 2_655 .
C6 C7 C8 C9 5.5(9) . .
C7 C8 C9 C10 -86.8(8) 3_665 .
C7 C8 C9 C10 86.6(8) . .
